data_1571778
loop_
_publ_author_name
'Yang, Jun'
'Zhang, Cuijuan'
'Chu, Jiaxiang'

_publ_section_title
;
 (2,5-Dimethylimidazole){N,N&#x2032;,N&#x2032;&#x2032;,N&#x2032;&#x2032;&#x2032;-[porphyrin-5,10,15,20-tetrayltetra(2,1-phenylene)]tetrakis(pyridine-3-carboxamide)}manganese(II)
 chlorobenzene disolvate
;
_journal_coeditor_code HB4469
_journal_issue 6
_journal_name_full IUCrData
_journal_paper_doi 10.1107/S2414314624004978
_journal_volume 9
_journal_year 2024
_chemical_formula_iupac '[Mn (C68 H44 N12 O4) (C5 H8 N2)], 2C6 H5 Cl'
_chemical_formula_moiety 'C73 H52 Mn N14 O4, 2(C6 H5 Cl)'
_chemical_formula_sum 'C85 H62 Cl2 Mn N14 O4'
_chemical_formula_weight 1469.32
_chemical_name_systematic
'(2,5-Dimethylimidazole){<i>N</i>,<i>N</i>',<i>N</i>'',<i>N</i>'''-[porphyrin-5,10,15,20-tetrayltetra(2,1-phenylene)]tetrakis(pyridine-3-carboxamide)}manganese(II) chlorobenzene disolvate'
_space_group_crystal_system orthorhombic
_space_group_IT_number 33
_space_group_name_Hall 'P 2c -2n'
_space_group_name_H-M_alt 'P n a 21'
_atom_sites_solution_hydrogens geom
_atom_sites_solution_primary dual
_audit_creation_method
;
Olex2 1.5
(compiled 2023.08.24 svn.re1ec1418 for OlexSys, GUI svn.r6817)
;
_cell_angle_alpha 90
_cell_angle_beta 90
_cell_angle_gamma 90
_cell_formula_units_Z 4
_cell_length_a 30.247(4)
_cell_length_b 13.713(2)
_cell_length_c 17.205(2)
_cell_measurement_reflns_used 9672
_cell_measurement_temperature 101.15
_cell_measurement_theta_max 26.26
_cell_measurement_theta_min 2.51
_cell_volume 7136.2(16)
_computing_cell_refinement
;
SAINT (Bruker, 2014)
;
_computing_data_collection
;
APEX2 (Bruker, 2014)
;
_computing_data_reduction
;
SAINT (Bruker, 2014)
;
_computing_molecular_graphics
;
Olex2 1.5 (Dolomanov <i>et al.</i>,  2009)
;
_computing_publication_material
;
Olex2 1.5 (Dolomanov <i>et al.</i>,  2009)
;
_computing_structure_refinement
;
<i>SHELXL2018/3</i> (Sheldrick, 2015b)
;
_computing_structure_solution
;
<i>SHELXT2018/2</i> (Sheldrick, 2015a)
;
_diffrn_ambient_temperature 101.15
_diffrn_measured_fraction_theta_full 0.997
_diffrn_measured_fraction_theta_max 0.989
_diffrn_measurement_device_type 'Bruker APEXII CCD'
_diffrn_measurement_method '\f and \w scans'
_diffrn_radiation_type MoK\a
_diffrn_radiation_wavelength 0.71073
_diffrn_reflns_av_R_equivalents 0.0705
_diffrn_reflns_av_unetI/netI 0.0382
_diffrn_reflns_limit_h_max 37
_diffrn_reflns_limit_h_min -37
_diffrn_reflns_limit_k_max 17
_diffrn_reflns_limit_k_min -17
_diffrn_reflns_limit_l_max 21
_diffrn_reflns_limit_l_min -21
_diffrn_reflns_number 142482
_diffrn_reflns_theta_full 25.242
_diffrn_reflns_theta_max 26.553
_diffrn_reflns_theta_min 2.005
_diffrn_source_current 1.0
_diffrn_source_power 0.05
_diffrn_source_voltage 50.0
_diffrn_standards_number 0
_exptl_absorpt_coefficient_mu 0.325
_exptl_absorpt_correction_T_max 0.7454
_exptl_absorpt_correction_T_min 0.5677
_exptl_absorpt_correction_type multi-scan
_exptl_absorpt_process_details
;
(SADABS; Krause <i>et al.</i>,  2015)
;
_exptl_crystal_colour black
_exptl_crystal_density_diffrn 1.368
_exptl_crystal_description block
_exptl_crystal_F_000 3044
_exptl_crystal_size_max 0.613
_exptl_crystal_size_mid 0.55
_exptl_crystal_size_min 0.353
_refine_diff_density_max 0.978
_refine_diff_density_min -1.031
_refine_ls_abs_structure_details
;
 Refined as an inversion twin.
;
_refine_ls_abs_structure_Flack 0.41(4)
_refine_ls_extinction_method none
_refine_ls_goodness_of_fit_ref 1.063
_refine_ls_hydrogen_treatment constr
_refine_ls_matrix_type full
_refine_ls_number_parameters 946
_refine_ls_number_reflns 14653
_refine_ls_number_restraints 1
_refine_ls_restrained_S_all 1.063
_refine_ls_R_factor_all 0.1065
_refine_ls_R_factor_gt 0.0804
_refine_ls_shift/su_max 0.000
_refine_ls_shift/su_mean 0.000
_refine_ls_structure_factor_coef Fsqd
_refine_ls_weighting_details 'w=1/[\s^2^(Fo^2^)+(0.1079P)^2^+24.1645P] where P=(Fo^2^+2Fc^2^)/3'
_refine_ls_weighting_scheme calc
_refine_ls_wR_factor_gt 0.2106
_refine_ls_wR_factor_ref 0.2401
_reflns_number_gt 12171
_reflns_number_total 14653
_reflns_threshold_expression 'I > 2\s(I)'
_cod_data_source_file hb4469.cif
_cod_data_source_block I
_cod_database_code 1571778
_shelx_space_group_comment
;
The symmetry employed for this shelxl refinement is uniquely defined
by the following loop, which should always be used as a source of
symmetry information in preference to the above space-group names.
They are only intended as comments.
;
_shelx_estimated_absorpt_t_min 0.826
_shelx_estimated_absorpt_t_max 0.894

loop_
_space_group_symop_operation_xyz
'x, y, z'
'-x, -y, z+1/2'
'-x+1/2, y+1/2, z+1/2'
'x+1/2, -y+1/2, z'

loop_
_atom_site_type_symbol
_atom_site_label
_atom_site_fract_x
_atom_site_fract_y
_atom_site_fract_z
_atom_site_U_iso_or_equiv
_atom_site_adp_type
_atom_site_calc_flag
_atom_site_occupancy
_atom_site_disorder_assembly
_atom_site_disorder_group
Mn Mn1 0.45525(4) 0.06614(8) 0.17877(7) 0.0281(3) Uani d 1 . .
N N1 0.4348(2) -0.0793(4) 0.2054(4) 0.0262(13) Uani d 1 . .
N N2 0.4298(2) 0.1066(5) 0.2903(4) 0.0279(13) Uani d 1 . .
N N3 0.4393(2) 0.2123(5) 0.1452(4) 0.0289(13) Uani d 1 . .
N N4 0.4429(2) 0.0271(5) 0.0595(4) 0.0271(13) Uani d 1 . .
C C4 0.4360(3) -0.1573(5) 0.1553(4) 0.0251(15) Uani d 1 . .
C C1 0.4293(3) -0.1147(5) 0.2795(4) 0.0270(15) Uani d 1 . .
C C19 0.4243(2) 0.0426(5) 0.3515(4) 0.0255(14) Uani d 1 . .
C C16 0.4268(3) 0.1998(6) 0.3193(5) 0.0300(16) Uani d 1 . .
C C14 0.4347(3) 0.2913(5) 0.1942(4) 0.0299(16) Uani d 1 . .
C C11 0.4395(3) 0.2489(6) 0.0699(5) 0.0287(15) Uani d 1 . .
C C9 0.4409(3) 0.0900(6) -0.0030(4) 0.0279(15) Uani d 1 . .
C C6 0.4424(3) -0.0655(6) 0.0300(4) 0.0292(16) Uani d 1 . .
C C3 0.4323(3) -0.2477(5) 0.2004(4) 0.0295(16) Uani d 1 . .
H H3 0.432566 -0.312405 0.180631 0.035 Uiso calc 1 . .
C C2 0.4283(3) -0.2206(6) 0.2763(5) 0.0318(17) Uani d 1 . .
H H2 0.425412 -0.263366 0.319432 0.038 Uiso calc 1 . .
C C18 0.4181(3) 0.0991(6) 0.4221(4) 0.0339(18) Uani d 1 . .
H H18 0.413455 0.073443 0.472722 0.041 Uiso calc 1 . .
C C17 0.4200(3) 0.1945(6) 0.4031(4) 0.0321(17) Uani d 1 . .
H H17 0.417493 0.248084 0.437833 0.038 Uiso calc 1 . .
C C13 0.4340(3) 0.3799(6) 0.1479(5) 0.0344(17) Uani d 1 . .
H H13 0.431639 0.444585 0.167184 0.041 Uiso calc 1 . .
C C12 0.4372(3) 0.3535(6) 0.0724(5) 0.0335(17) Uani d 1 . .
H H12 0.437852 0.396232 0.028974 0.040 Uiso calc 1 . .
C C8 0.4404(3) 0.0337(6) -0.0748(5) 0.0343(18) Uani d 1 . .
H H8 0.439129 0.059094 -0.126106 0.041 Uiso calc 1 . .
C C7 0.4419(3) -0.0621(6) -0.0543(5) 0.0337(17) Uani d 1 . .
H H7 0.442578 -0.116402 -0.088618 0.040 Uiso calc 1 . .
C C5 0.4391(3) -0.1523(6) 0.0742(4) 0.0286(16) Uani d 1 . .
C C20 0.4238(3) -0.0582(6) 0.3470(4) 0.0279(15) Uani d 1 . .
C C15 0.4287(3) 0.2852(6) 0.2751(4) 0.0287(16) Uani d 1 . .
C C10 0.4390(3) 0.1915(5) 0.0011(5) 0.0285(15) Uani d 1 . .
C C38 0.4317(3) 0.2450(6) -0.0742(4) 0.0328(17) Uani d 1 . .
C C43 0.3902(3) 0.2874(6) -0.0896(5) 0.0346(17) Uani d 1 . .
C C42 0.3823(3) 0.3348(7) -0.1599(5) 0.041(2) Uani d 1 . .
H H42 0.354400 0.363857 -0.170375 0.049 Uiso calc 1 . .
C C41 0.4162(4) 0.3385(7) -0.2143(5) 0.043(2) Uani d 1 . .
H H41 0.411037 0.370699 -0.262340 0.052 Uiso calc 1 . .
C C40 0.4568(3) 0.2973(7) -0.2011(5) 0.041(2) Uani d 1 . .
H H40 0.479286 0.299728 -0.239652 0.050 Uiso calc 1 . .
C C39 0.4645(3) 0.2518(6) -0.1300(5) 0.0370(18) Uani d 1 . .
H H39 0.492859 0.224862 -0.119639 0.044 Uiso calc 1 . .
C C26 0.4362(3) -0.2455(6) 0.0290(4) 0.0299(16) Uani d 1 . .
C C31 0.3979(3) -0.2690(6) -0.0133(5) 0.0333(17) Uani d 1 . .
C C30 0.3956(3) -0.3541(6) -0.0573(5) 0.0387(19) Uani d 1 . .
H H30 0.369625 -0.368807 -0.085973 0.046 Uiso calc 1 . .
C C29 0.4311(3) -0.4166(6) -0.0592(5) 0.041(2) Uani d 1 . .
H H29 0.429615 -0.474211 -0.089785 0.049 Uiso calc 1 . .
C C28 0.4693(4) -0.3962(6) -0.0166(5) 0.043(2) Uani d 1 . .
H H28 0.493690 -0.439754 -0.018096 0.052 Uiso calc 1 . .
C C27 0.4714(3) -0.3119(6) 0.0279(5) 0.0342(17) Uani d 1 . .
H H27 0.497053 -0.299127 0.058142 0.041 Uiso calc 1 . .
C C62 0.4133(3) -0.1143(5) 0.4194(4) 0.0289(16) Uani d 1 . .
C C67 0.3725(3) -0.1613(6) 0.4269(4) 0.0318(17) Uani d 1 . .
C C66 0.3630(3) -0.2179(7) 0.4948(5) 0.041(2) Uani d 1 . .
H H66 0.335455 -0.250347 0.500374 0.049 Uiso calc 1 . .
C C65 0.3950(3) -0.2241(6) 0.5522(5) 0.040(2) Uani d 1 . .
H H65 0.389080 -0.261811 0.597376 0.048 Uiso calc 1 . .
C C64 0.4355(3) -0.1768(7) 0.5457(5) 0.039(2) Uani d 1 . .
H H64 0.457141 -0.182661 0.585507 0.047 Uiso calc 1 . .
C C63 0.4439(3) -0.1204(6) 0.4797(5) 0.0334(17) Uani d 1 . .
H H63 0.470918 -0.085468 0.475856 0.040 Uiso calc 1 . .
C C50 0.4216(3) 0.3793(5) 0.3174(5) 0.0304(16) Uani d 1 . .
C C55 0.3806(3) 0.4020(6) 0.3517(5) 0.0332(17) Uani d 1 . .
C C54 0.3749(3) 0.4881(6) 0.3924(5) 0.0395(19) Uani d 1 . .
H H54 0.347039 0.502786 0.414984 0.047 Uiso calc 1 . .
C C53 0.4101(4) 0.5537(6) 0.4006(5) 0.043(2) Uani d 1 . .
H H53 0.406239 0.612243 0.429356 0.052 Uiso calc 1 . .
C C52 0.4507(3) 0.5327(6) 0.3662(5) 0.041(2) Uani d 1 . .
H H52 0.474763 0.576813 0.371583 0.049 Uiso calc 1 . .
C C51 0.4560(3) 0.4474(6) 0.3244(5) 0.0343(18) Uani d 1 . .
H H51 0.483525 0.434614 0.299801 0.041 Uiso calc 1 . .
C C21 0.5500(3) -0.0324(7) 0.1896(7) 0.050(2) Uani d 1 . .
H H21 0.539801 -0.088773 0.163089 0.059 Uiso calc 1 . .
C C22 0.5911(4) -0.0208(8) 0.2188(6) 0.055(3) Uani d 1 . .
C C23 0.6282(5) -0.0939(14) 0.2290(11) 0.099(5) Uani d 1 . .
H H23A 0.654723 -0.070274 0.202121 0.148 Uiso calc 1 . .
H H23B 0.619323 -0.156791 0.206977 0.148 Uiso calc 1 . .
H H23C 0.634676 -0.101800 0.284452 0.148 Uiso calc 1 . .
C C24 0.5516(3) 0.1122(6) 0.2425(5) 0.0347(17) Uani d 1 . .
C C25 0.5403(3) 0.2105(7) 0.2705(6) 0.044(2) Uani d 1 . .
H H25A 0.565198 0.236989 0.300271 0.066 Uiso calc 1 . .
H H25B 0.514134 0.206798 0.303958 0.066 Uiso calc 1 . .
H H25C 0.534110 0.253002 0.226096 0.066 Uiso calc 1 . .
C C44 0.3205(3) 0.3335(7) -0.0220(5) 0.042(2) Uani d 1 . .
C C45 0.2967(3) 0.3183(7) 0.0538(5) 0.0381(19) Uani d 1 . .
C C49 0.3200(3) 0.2978(7) 0.1214(5) 0.042(2) Uani d 1 . .
H H49 0.351180 0.291514 0.118252 0.051 Uiso calc 1 . .
C C46 0.2518(4) 0.3300(9) 0.0590(6) 0.054(3) Uani d 1 . .
H H46 0.235080 0.347755 0.014461 0.064 Uiso calc 1 . .
C C47 0.2312(4) 0.3157(12) 0.1291(7) 0.069(4) Uani d 1 . .
H H47 0.199932 0.321103 0.133299 0.082 Uiso calc 1 . .
C C48 0.2562(4) 0.2938(10) 0.1924(6) 0.060(3) Uani d 1 . .
H H48 0.241461 0.283059 0.240442 0.072 Uiso calc 1 . .
C C32 0.3453(3) -0.1570(7) -0.0738(5) 0.040(2) Uani d 1 . .
C C33 0.3165(4) -0.0722(7) -0.0565(6) 0.046(2) Uani d 1 . .
C C34 0.3268(4) -0.0108(7) 0.0064(6) 0.055(3) Uani d 1 . .
H H34 0.351483 -0.025289 0.038401 0.065 Uiso calc 1 . .
C C37 0.2820(5) -0.0483(8) -0.1046(7) 0.068(4) Uani d 1 . .
H H37 0.276962 -0.085239 -0.150433 0.081 Uiso calc 1 . .
C C35 0.3018(5) 0.0688(8) 0.0218(7) 0.077(5) Uani d 1 . .
H H35 0.308722 0.110647 0.064047 0.093 Uiso calc 1 . .
C C36 0.2662(8) 0.0871(11) -0.0256(9) 0.117(8) Uani d 1 . .
H H36 0.248724 0.143239 -0.015163 0.141 Uiso calc 1 . .
C C68 0.3074(3) -0.2106(7) 0.3468(5) 0.042(2) Uani d 1 . .
C C69 0.2886(3) -0.1948(7) 0.2677(5) 0.0401(19) Uani d 1 . .
C C73 0.3156(3) -0.1769(6) 0.2041(5) 0.0387(19) Uani d 1 . .
H H73 0.346403 -0.169205 0.212802 0.046 Uiso calc 1 . .
C C70 0.2435(4) -0.2042(11) 0.2552(7) 0.066(3) Uani d 1 . .
H H70 0.223972 -0.218568 0.296836 0.079 Uiso calc 1 . .
C C71 0.2279(4) -0.1921(12) 0.1808(8) 0.078(4) Uani d 1 . .
H H71 0.196986 -0.194992 0.171200 0.094 Uiso calc 1 . .
C C72 0.2571(4) -0.1758(9) 0.1193(7) 0.059(3) Uani d 1 . .
H H72 0.245625 -0.168762 0.068217 0.071 Uiso calc 1 . .
C C56 0.3202(3) 0.2986(7) 0.4006(5) 0.0395(19) Uani d 1 . .
C C57 0.2937(3) 0.2114(6) 0.3789(5) 0.0370(18) Uani d 1 . .
C C58 0.3101(4) 0.1405(7) 0.3272(6) 0.050(2) Uani d 1 . .
H H58 0.337908 0.149512 0.302639 0.060 Uiso calc 1 . .
C C61 0.2534(4) 0.1957(8) 0.4125(7) 0.058(3) Uani d 1 . .
H H61 0.243320 0.241724 0.449769 0.070 Uiso calc 1 . .
C C59 0.2858(6) 0.0588(9) 0.3128(7) 0.080(5) Uani d 1 . .
H H59 0.296744 0.009203 0.279320 0.096 Uiso calc 1 . .
C C60 0.2464(6) 0.0501(10) 0.3467(8) 0.094(6) Uani d 1 . .
H H60 0.230164 -0.007726 0.336369 0.113 Uiso calc 1 . .
C C1S 0.3496(2) 0.5649(7) 0.1213(5) 0.065(3) Uani d 1 . .
H H1S 0.377136 0.566780 0.094747 0.078 Uiso calc 1 . .
C C5S 0.3103(3) 0.5676(7) 0.0795(5) 0.101(6) Uani d 1 . .
H H5S 0.310965 0.571380 0.024379 0.121 Uiso calc 1 . .
C C4S 0.2700(2) 0.5649(7) 0.1184(7) 0.122(9) Uani d 1 . .
C C2S 0.2691(3) 0.5594(8) 0.1990(7) 0.088(5) Uani d 1 . .
H H2S 0.241542 0.557478 0.225562 0.106 Uiso calc 1 . .
C C6S 0.3084(3) 0.5566(8) 0.2408(5) 0.100(6) Uani d 1 . .
H H6S 0.307712 0.552877 0.295932 0.120 Uiso calc 1 . .
C C3S 0.3486(3) 0.5594(7) 0.2020(5) 0.084(5) Uani d 1 . .
H H3S 0.375509 0.557528 0.230526 0.101 Uiso calc 1 . .
C C7S 0.0972(4) 0.0367(8) 0.1522(6) 0.052(2) Uani d 1 . .
C C8S 0.1144(4) 0.0883(8) 0.2146(6) 0.058(3) Uani d 1 . .
H H8S 0.095431 0.111217 0.254540 0.069 Uiso calc 1 . .
C C9S 0.1574(5) 0.1054(10) 0.2181(8) 0.073(4) Uani d 1 . .
H H9S 0.168861 0.144867 0.258808 0.088 Uiso calc 1 . .
C C10S 0.1236(4) -0.0035(9) 0.0967(6) 0.057(3) Uani d 1 . .
H H10S 0.111343 -0.041601 0.055922 0.068 Uiso calc 1 . .
C C11S 0.1681(5) 0.0125(12) 0.1011(8) 0.076(4) Uani d 1 . .
H H11S 0.187073 -0.012897 0.062139 0.091 Uiso calc 1 . .
C C12S 0.1858(5) 0.0665(14) 0.1633(9) 0.093(5) Uani d 1 . .
H H12S 0.216837 0.076154 0.167499 0.111 Uiso calc 1 . .
Cl Cl1S 0.22099(16) 0.5730(4) 0.0715(3) 0.1114(16) Uani d 1 . .
Cl Cl2S 0.04023(12) 0.0223(4) 0.1439(2) 0.0998(15) Uani d 1 . .
N N5 0.5252(2) 0.0496(5) 0.2041(4) 0.0356(15) Uani d 1 . .
N N6 0.5922(3) 0.0716(6) 0.2505(5) 0.0437(18) Uani d 1 . .
H H6 0.615329 0.099384 0.272268 0.052 Uiso calc 1 . .
N N7 0.3617(2) -0.2033(5) -0.0110(4) 0.0355(15) Uani d 1 . .
H H7A 0.349239 -0.192075 0.034294 0.043 Uiso calc 1 . .
N N8 0.3568(3) 0.2791(5) -0.0313(4) 0.0365(15) Uani d 1 . .
H H8A 0.360605 0.232130 0.002861 0.044 Uiso calc 1 . .
N N9 0.3452(2) 0.3352(5) 0.3425(4) 0.0347(15) Uani d 1 . .
H H9 0.339016 0.315991 0.294934 0.042 Uiso calc 1 . .
N N10 0.3418(2) -0.1535(5) 0.3659(4) 0.0355(15) Uani d 1 . .
H H10 0.345720 -0.102892 0.335286 0.043 Uiso calc 1 . .
N N11 0.3005(3) -0.1697(6) 0.1306(5) 0.0476(19) Uani d 1 . .
N N12 0.3006(3) 0.2865(7) 0.1911(4) 0.0485(19) Uani d 1 . .
N N13 0.2545(6) 0.0296(9) -0.0866(7) 0.101(5) Uani d 1 . .
N N14 0.2268(4) 0.1181(9) 0.3960(8) 0.085(4) Uani d 1 . .
O O1 0.3205(3) 0.3298(6) 0.4678(4) 0.0564(19) Uani d 1 . .
O O2 0.3549(2) -0.1787(5) -0.1415(4) 0.0496(17) Uani d 1 . .
O O3 0.2929(4) -0.2738(8) 0.3903(5) 0.091(4) Uani d 1 . .
O O4 0.3066(3) 0.3919(8) -0.0691(5) 0.082(3) Uani d 1 . .

loop_
_atom_site_aniso_label
_atom_site_aniso_U_11
_atom_site_aniso_U_22
_atom_site_aniso_U_33
_atom_site_aniso_U_12
_atom_site_aniso_U_13
_atom_site_aniso_U_23
Mn1 0.0395(6) 0.0223(5) 0.0227(5) -0.0016(4) 0.0000(5) 0.0008(5)
N1 0.041(4) 0.017(3) 0.021(3) -0.003(2) -0.002(2) -0.002(2)
N2 0.043(4) 0.021(3) 0.020(3) -0.003(3) 0.003(3) 0.001(2)
N3 0.044(4) 0.022(3) 0.021(3) 0.001(3) -0.003(3) 0.001(3)
N4 0.039(3) 0.022(3) 0.020(3) 0.000(3) -0.001(3) 0.001(2)
C4 0.041(4) 0.011(3) 0.023(3) 0.000(3) -0.001(3) 0.000(3)
C1 0.035(4) 0.021(4) 0.025(4) -0.004(3) 0.001(3) 0.002(3)
C19 0.034(4) 0.022(3) 0.020(3) 0.001(3) -0.001(3) -0.002(3)
C16 0.045(4) 0.022(4) 0.023(4) 0.004(3) 0.001(3) 0.006(3)
C14 0.042(4) 0.023(3) 0.025(4) -0.001(3) -0.002(3) -0.002(3)
C11 0.039(4) 0.022(4) 0.026(4) 0.000(3) -0.001(3) 0.005(3)
C9 0.034(4) 0.028(4) 0.021(3) 0.000(3) 0.001(3) 0.002(3)
C6 0.041(4) 0.028(4) 0.019(3) -0.003(3) -0.003(3) -0.003(3)
C3 0.048(4) 0.016(3) 0.025(4) -0.005(3) 0.002(3) 0.004(3)
C2 0.045(4) 0.024(4) 0.026(4) -0.002(3) 0.002(3) 0.004(3)
C18 0.057(5) 0.026(4) 0.019(4) 0.000(3) 0.003(3) 0.001(3)
C17 0.055(5) 0.021(4) 0.019(4) 0.003(3) -0.002(3) -0.005(3)
C13 0.044(4) 0.028(4) 0.031(4) -0.005(3) -0.004(3) 0.000(3)
C12 0.049(5) 0.018(4) 0.034(4) -0.003(3) -0.003(4) 0.002(3)
C8 0.050(5) 0.031(4) 0.022(4) 0.003(4) 0.000(3) 0.004(3)
C7 0.048(5) 0.030(4) 0.024(4) -0.001(3) 0.001(3) -0.004(3)
C5 0.036(4) 0.027(4) 0.023(4) -0.004(3) -0.001(3) 0.000(3)
C20 0.034(4) 0.031(4) 0.019(3) -0.002(3) -0.001(3) 0.002(3)
C15 0.039(4) 0.023(4) 0.024(4) 0.004(3) -0.003(3) 0.001(3)
C10 0.038(4) 0.024(4) 0.024(4) -0.001(3) -0.002(3) 0.008(3)
C38 0.053(5) 0.024(4) 0.021(4) -0.003(3) 0.000(3) 0.006(3)
C43 0.048(5) 0.027(4) 0.028(4) -0.001(3) 0.001(4) 0.003(3)
C42 0.053(5) 0.037(5) 0.032(4) 0.002(4) -0.002(4) 0.012(4)
C41 0.068(6) 0.037(5) 0.025(4) -0.003(4) 0.000(4) 0.004(3)
C40 0.056(5) 0.036(4) 0.032(4) -0.001(4) 0.006(4) 0.006(4)
C39 0.045(4) 0.029(4) 0.038(4) 0.000(3) 0.005(4) 0.004(3)
C26 0.042(4) 0.028(4) 0.020(3) -0.002(3) 0.002(3) -0.003(3)
C31 0.050(5) 0.025(4) 0.025(4) -0.003(3) -0.005(3) -0.002(3)
C30 0.059(5) 0.030(4) 0.027(4) -0.003(4) -0.004(4) -0.009(3)
C29 0.065(6) 0.027(4) 0.032(4) -0.001(4) 0.002(4) -0.005(3)
C28 0.070(6) 0.026(4) 0.033(4) 0.005(4) 0.005(4) -0.003(3)
C27 0.047(5) 0.026(4) 0.030(4) -0.001(3) -0.001(3) 0.000(3)
C62 0.044(4) 0.024(4) 0.019(3) 0.002(3) 0.000(3) 0.001(3)
C67 0.042(4) 0.031(4) 0.022(4) -0.001(3) 0.003(3) 0.008(3)
C66 0.053(5) 0.037(4) 0.032(4) -0.003(4) 0.006(4) 0.011(4)
C65 0.068(6) 0.032(4) 0.021(4) -0.001(4) 0.003(4) 0.004(3)
C64 0.061(6) 0.036(4) 0.021(4) 0.008(4) 0.000(4) 0.003(3)
C63 0.042(4) 0.034(4) 0.024(4) -0.004(3) -0.003(3) 0.001(3)
C50 0.048(5) 0.015(3) 0.028(4) 0.000(3) -0.001(3) 0.000(3)
C55 0.046(4) 0.021(3) 0.032(4) -0.003(3) 0.001(3) 0.000(3)
C54 0.059(5) 0.022(4) 0.037(5) 0.004(4) 0.010(4) -0.003(3)
C53 0.070(6) 0.021(4) 0.038(5) -0.005(4) 0.008(4) -0.008(3)
C52 0.061(6) 0.025(4) 0.036(5) -0.002(4) -0.002(4) 0.000(3)
C51 0.050(5) 0.019(4) 0.034(4) -0.001(3) 0.001(3) 0.000(3)
C21 0.060(6) 0.039(4) 0.050(6) 0.017(4) -0.009(5) -0.005(4)
C22 0.065(7) 0.055(6) 0.043(6) 0.018(5) -0.007(5) -0.015(5)
C23 0.064(9) 0.117(14) 0.115(13) 0.024(9) -0.013(9) -0.025(11)
C24 0.046(5) 0.033(4) 0.025(4) 0.000(3) 0.001(3) 0.006(3)
C25 0.054(5) 0.033(4) 0.044(5) -0.004(4) -0.015(4) 0.007(4)
C44 0.048(5) 0.046(5) 0.032(5) 0.006(4) -0.003(4) 0.008(4)
C45 0.045(5) 0.039(5) 0.031(4) 0.000(4) -0.003(4) 0.003(4)
C49 0.050(5) 0.042(5) 0.034(4) -0.004(4) 0.000(4) 0.005(4)
C46 0.053(6) 0.074(7) 0.034(5) 0.004(5) -0.002(4) -0.005(5)
C47 0.041(5) 0.117(11) 0.048(6) -0.003(6) 0.001(5) -0.012(7)
C48 0.057(6) 0.087(8) 0.036(6) -0.017(6) -0.001(4) -0.006(5)
C32 0.058(5) 0.033(4) 0.030(4) 0.003(4) -0.007(4) -0.001(3)
C33 0.067(6) 0.030(4) 0.039(5) 0.005(4) -0.017(5) 0.004(4)
C34 0.085(8) 0.031(5) 0.048(6) 0.015(5) -0.029(5) -0.008(4)
C37 0.104(10) 0.043(6) 0.056(7) 0.020(6) -0.040(7) -0.007(5)
C35 0.141(13) 0.031(5) 0.060(7) 0.032(6) -0.055(8) -0.017(5)
C36 0.21(2) 0.067(9) 0.075(10) 0.075(12) -0.072(12) -0.023(8)
C68 0.047(5) 0.042(5) 0.036(5) -0.015(4) 0.005(4) 0.005(4)
C69 0.048(5) 0.038(5) 0.035(5) -0.002(4) -0.001(4) -0.010(4)
C73 0.051(5) 0.033(4) 0.032(4) 0.001(4) -0.003(4) 0.005(3)
C70 0.047(6) 0.106(10) 0.045(6) -0.013(6) 0.002(5) -0.022(6)
C71 0.041(5) 0.132(12) 0.062(7) 0.006(6) -0.008(6) -0.038(9)
C72 0.060(6) 0.068(7) 0.051(6) 0.017(6) -0.008(5) -0.024(5)
C56 0.046(5) 0.043(5) 0.030(4) 0.002(4) 0.004(4) -0.003(4)
C57 0.058(5) 0.024(4) 0.029(4) -0.001(3) 0.005(4) 0.005(3)
C58 0.076(7) 0.032(5) 0.041(5) -0.010(5) 0.010(5) -0.005(4)
C61 0.068(7) 0.047(6) 0.059(7) -0.016(5) 0.018(6) -0.013(5)
C59 0.144(13) 0.040(6) 0.056(7) -0.037(7) 0.040(8) -0.020(5)
C60 0.171(17) 0.051(7) 0.060(8) -0.060(9) 0.029(9) -0.008(6)
C1S 0.057(7) 0.060(7) 0.077(8) 0.003(5) -0.007(6) 0.019(6)
C5S 0.094(12) 0.062(9) 0.146(17) 0.009(8) -0.003(11) -0.005(10)
C4S 0.076(10) 0.041(7) 0.25(3) -0.005(6) 0.030(13) 0.032(11)
C2S 0.065(8) 0.127(14) 0.072(10) -0.005(8) 0.006(7) 0.031(10)
C6S 0.097(12) 0.102(13) 0.101(13) 0.011(10) 0.028(10) 0.038(11)
C3S 0.082(9) 0.055(7) 0.114(14) -0.009(6) -0.005(8) 0.021(8)
C7S 0.067(6) 0.051(6) 0.039(5) 0.010(5) 0.004(5) 0.016(4)
C8S 0.082(8) 0.050(6) 0.040(6) 0.019(6) 0.007(5) 0.010(5)
C9S 0.102(11) 0.065(8) 0.052(7) -0.004(7) -0.005(7) -0.019(6)
C10S 0.076(8) 0.058(6) 0.037(5) 0.004(6) 0.001(5) -0.001(5)
C11S 0.077(9) 0.103(11) 0.048(7) 0.019(8) 0.004(6) -0.012(7)
C12S 0.075(9) 0.128(14) 0.075(10) -0.009(9) 0.003(7) -0.026(9)
Cl1S 0.085(3) 0.131(4) 0.118(4) -0.001(3) -0.002(3) 0.021(3)
Cl2S 0.0616(18) 0.170(5) 0.068(2) 0.012(2) -0.0020(16) 0.030(3)
N5 0.045(4) 0.034(4) 0.029(3) -0.002(3) 0.001(3) 0.001(3)
N6 0.039(4) 0.055(5) 0.038(4) 0.003(3) -0.004(3) -0.003(4)
N7 0.051(4) 0.031(3) 0.024(3) 0.002(3) -0.004(3) 0.001(3)
N8 0.049(4) 0.035(4) 0.026(3) 0.001(3) -0.001(3) 0.007(3)
N9 0.047(4) 0.030(3) 0.027(3) -0.004(3) 0.005(3) -0.003(3)
N10 0.043(4) 0.030(4) 0.034(4) -0.010(3) -0.003(3) 0.004(3)
N11 0.056(5) 0.051(5) 0.036(4) 0.008(4) -0.006(4) 0.001(4)
N12 0.055(5) 0.063(5) 0.028(4) -0.011(4) 0.003(3) 0.002(4)
N13 0.163(13) 0.070(8) 0.071(7) 0.059(8) -0.047(8) -0.023(6)
N14 0.109(9) 0.066(7) 0.080(8) -0.043(7) 0.026(7) -0.012(6)
O1 0.077(5) 0.059(4) 0.033(4) -0.019(4) 0.016(3) -0.015(3)
O2 0.069(5) 0.056(4) 0.023(3) 0.002(3) -0.007(3) -0.002(3)
O3 0.136(9) 0.099(7) 0.038(4) -0.084(7) -0.013(5) 0.015(4)
O4 0.098(7) 0.102(7) 0.045(4) 0.056(6) 0.017(4) 0.031(5)

loop_
_atom_type_symbol
_atom_type_description
_atom_type_scat_dispersion_real
_atom_type_scat_dispersion_imag
_atom_type_scat_source
C C 0.0033 0.0016 'International Tables Vol C Tables 4.2.6.8 and 6.1.1.4'
H H 0.0000 0.0000 'International Tables Vol C Tables 4.2.6.8 and 6.1.1.4'
Cl Cl 0.1484 0.1585 'International Tables Vol C Tables 4.2.6.8 and 6.1.1.4'
Mn Mn 0.3368 0.7283 'International Tables Vol C Tables 4.2.6.8 and 6.1.1.4'
N N 0.0061 0.0033 'International Tables Vol C Tables 4.2.6.8 and 6.1.1.4'
O O 0.0106 0.0060 'International Tables Vol C Tables 4.2.6.8 and 6.1.1.4'

loop_
_geom_angle_atom_site_label_1
_geom_angle_atom_site_label_2
_geom_angle_atom_site_label_3
_geom_angle_site_symmetry_1
_geom_angle_site_symmetry_3
_geom_angle
_geom_angle_publ_flag
N1 Mn1 N2 . . 86.9(2) y
N1 Mn1 N3 . . 150.0(3) y
N1 Mn1 N4 . . 85.5(2) y
N1 Mn1 N5 . . 98.1(3) y
N2 Mn1 N4 . . 148.9(3) y
N2 Mn1 N5 . . 101.4(3) y
N3 Mn1 N2 . . 85.3(2) y
N3 Mn1 N4 . . 86.4(2) y
N3 Mn1 N5 . . 111.8(3) y
N4 Mn1 N5 . . 109.5(3) y
C4 N1 Mn1 . . 125.8(5) ?
C4 N1 C1 . . 108.0(6) ?
C1 N1 Mn1 . . 124.3(5) ?
C19 N2 Mn1 . . 124.2(5) ?
C16 N2 Mn1 . . 126.1(5) ?
C16 N2 C19 . . 107.9(6) ?
C14 N3 Mn1 . . 126.3(5) ?
C14 N3 C11 . . 106.7(6) ?
C11 N3 Mn1 . . 126.1(5) ?
C9 N4 Mn1 . . 126.5(5) ?
C6 N4 Mn1 . . 125.9(5) ?
C6 N4 C9 . . 106.9(6) ?
N1 C4 C3 . . 109.0(6) ?
N1 C4 C5 . . 126.0(7) ?
C5 C4 C3 . . 125.0(7) ?
N1 C1 C2 . . 108.7(7) ?
N1 C1 C20 . . 125.9(7) ?
C20 C1 C2 . . 125.4(7) ?
N2 C19 C18 . . 108.3(6) ?
N2 C19 C20 . . 126.4(7) ?
C20 C19 C18 . . 125.3(7) ?
N2 C16 C17 . . 108.7(6) ?
N2 C16 C15 . . 125.4(7) ?
C15 C16 C17 . . 125.9(7) ?
N3 C14 C13 . . 108.9(6) ?
N3 C14 C15 . . 124.8(7) ?
C15 C14 C13 . . 126.2(7) ?
N3 C11 C12 . . 109.4(7) ?
N3 C11 C10 . . 125.2(7) ?
C10 C11 C12 . . 125.3(7) ?
N4 C9 C8 . . 109.3(6) ?
N4 C9 C10 . . 125.8(7) ?
C10 C9 C8 . . 124.9(7) ?
N4 C6 C7 . . 110.0(7) ?
N4 C6 C5 . . 125.7(7) ?
C5 C6 C7 . . 124.2(7) ?
C4 C3 H3 . . 126.8 ?
C2 C3 C4 . . 106.4(7) ?
C2 C3 H3 . . 126.8 ?
C1 C2 H2 . . 126.1 ?
C3 C2 C1 . . 107.9(7) ?
C3 C2 H2 . . 126.1 ?
C19 C18 H18 . . 126.0 ?
C17 C18 C19 . . 108.0(7) ?
C17 C18 H18 . . 126.0 ?
C16 C17 H17 . . 126.5 ?
C18 C17 C16 . . 107.1(7) ?
C18 C17 H17 . . 126.5 ?
C14 C13 H13 . . 126.2 ?
C12 C13 C14 . . 107.5(7) ?
C12 C13 H13 . . 126.2 ?
C11 C12 H12 . . 126.3 ?
C13 C12 C11 . . 107.5(7) ?
C13 C12 H12 . . 126.3 ?
C9 C8 H8 . . 126.5 ?
C7 C8 C9 . . 107.0(7) ?
C7 C8 H8 . . 126.5 ?
C6 C7 H7 . . 126.6 ?
C8 C7 C6 . . 106.8(7) ?
C8 C7 H7 . . 126.6 ?
C4 C5 C6 . . 125.4(7) ?
C4 C5 C26 . . 118.2(7) ?
C6 C5 C26 . . 116.3(7) ?
C1 C20 C62 . . 115.4(7) ?
C19 C20 C1 . . 126.5(7) ?
C19 C20 C62 . . 118.0(7) ?
C16 C15 C14 . . 126.4(7) ?
C16 C15 C50 . . 116.8(7) ?
C14 C15 C50 . . 116.7(7) ?
C11 C10 C38 . . 116.6(7) ?
C9 C10 C11 . . 126.5(7) ?
C9 C10 C38 . . 116.7(7) ?
C43 C38 C10 . . 119.6(7) ?
C39 C38 C10 . . 121.6(8) ?
C39 C38 C43 . . 118.7(7) ?
C38 C43 N8 . . 117.7(7) ?
C42 C43 C38 . . 120.5(8) ?
C42 C43 N8 . . 121.8(8) ?
C43 C42 H42 . . 120.8 ?
C41 C42 C43 . . 118.4(9) ?
C41 C42 H42 . . 120.8 ?
C42 C41 H41 . . 118.8 ?
C40 C41 C42 . . 122.3(8) ?
C40 C41 H41 . . 118.8 ?
C41 C40 H40 . . 120.7 ?
C41 C40 C39 . . 118.7(9) ?
C39 C40 H40 . . 120.7 ?
C38 C39 C40 . . 121.3(8) ?
C38 C39 H39 . . 119.4 ?
C40 C39 H39 . . 119.4 ?
C31 C26 C5 . . 120.8(7) ?
C27 C26 C5 . . 121.1(7) ?
C27 C26 C31 . . 118.1(7) ?
C26 C31 N7 . . 118.5(7) ?
C30 C31 C26 . . 120.9(8) ?
C30 C31 N7 . . 120.6(7) ?
C31 C30 H30 . . 120.1 ?
C29 C30 C31 . . 119.8(8) ?
C29 C30 H30 . . 120.1 ?
C30 C29 H29 . . 119.7 ?
C30 C29 C28 . . 120.5(8) ?
C28 C29 H29 . . 119.7 ?
C29 C28 H28 . . 120.2 ?
C27 C28 C29 . . 119.7(9) ?
C27 C28 H28 . . 120.2 ?
C26 C27 H27 . . 119.6 ?
C28 C27 C26 . . 120.9(8) ?
C28 C27 H27 . . 119.6 ?
C67 C62 C20 . . 120.0(7) ?
C63 C62 C20 . . 120.6(7) ?
C63 C62 C67 . . 119.4(7) ?
C62 C67 C66 . . 120.1(8) ?
C62 C67 N10 . . 118.7(7) ?
N10 C67 C66 . . 121.2(8) ?
C67 C66 H66 . . 120.8 ?
C65 C66 C67 . . 118.4(8) ?
C65 C66 H66 . . 120.8 ?
C66 C65 H65 . . 119.0 ?
C66 C65 C64 . . 121.9(8) ?
C64 C65 H65 . . 119.0 ?
C65 C64 H64 . . 120.6 ?
C65 C64 C63 . . 118.9(8) ?
C63 C64 H64 . . 120.6 ?
C62 C63 C64 . . 121.2(8) ?
C62 C63 H63 . . 119.4 ?
C64 C63 H63 . . 119.4 ?
C55 C50 C15 . . 121.4(7) ?
C51 C50 C15 . . 120.6(8) ?
C51 C50 C55 . . 118.0(7) ?
C50 C55 N9 . . 118.3(7) ?
C54 C55 C50 . . 120.7(8) ?
C54 C55 N9 . . 121.0(8) ?
C55 C54 H54 . . 119.8 ?
C55 C54 C53 . . 120.4(9) ?
C53 C54 H54 . . 119.8 ?
C54 C53 H53 . . 120.2 ?
C52 C53 C54 . . 119.6(8) ?
C52 C53 H53 . . 120.2 ?
C53 C52 H52 . . 120.1 ?
C51 C52 C53 . . 119.8(9) ?
C51 C52 H52 . . 120.1 ?
C50 C51 H51 . . 119.3 ?
C52 C51 C50 . . 121.5(8) ?
C52 C51 H51 . . 119.3 ?
C22 C21 H21 . . 125.0 ?
C22 C21 N5 . . 109.9(9) ?
N5 C21 H21 . . 125.0 ?
C21 C22 C23 . . 130.4(11) ?
C21 C22 N6 . . 106.1(9) ?
N6 C22 C23 . . 122.9(11) ?
C22 C23 H23A . . 109.5 ?
C22 C23 H23B . . 109.5 ?
C22 C23 H23C . . 109.5 ?
H23A C23 H23B . . 109.5 ?
H23A C23 H23C . . 109.5 ?
H23B C23 H23C . . 109.5 ?
N5 C24 C25 . . 127.4(8) ?
N5 C24 N6 . . 109.0(8) ?
N6 C24 C25 . . 123.6(8) ?
C24 C25 H25A . . 109.5 ?
C24 C25 H25B . . 109.5 ?
C24 C25 H25C . . 109.5 ?
H25A C25 H25B . . 109.5 ?
H25A C25 H25C . . 109.5 ?
H25B C25 H25C . . 109.5 ?
N8 C44 C45 . . 114.9(8) ?
O4 C44 C45 . . 120.3(9) ?
O4 C44 N8 . . 124.9(9) ?
C49 C45 C44 . . 120.8(8) ?
C46 C45 C44 . . 121.0(8) ?
C46 C45 C49 . . 118.1(9) ?
C45 C49 H49 . . 118.3 ?
N12 C49 C45 . . 123.4(9) ?
N12 C49 H49 . . 118.3 ?
C45 C46 H46 . . 120.3 ?
C47 C46 C45 . . 119.5(10) ?
C47 C46 H46 . . 120.3 ?
C46 C47 H47 . . 120.6 ?
C48 C47 C46 . . 118.8(10) ?
C48 C47 H47 . . 120.6 ?
C47 C48 H48 . . 118.0 ?
N12 C48 C47 . . 123.9(10) ?
N12 C48 H48 . . 118.0 ?
N7 C32 C33 . . 115.2(8) ?
O2 C32 C33 . . 121.0(8) ?
O2 C32 N7 . . 123.7(9) ?
C34 C33 C32 . . 119.7(8) ?
C37 C33 C32 . . 120.8(9) ?
C37 C33 C34 . . 119.3(9) ?
C33 C34 H34 . . 119.6 ?
C35 C34 C33 . . 120.8(10) ?
C35 C34 H34 . . 119.6 ?
C33 C37 H37 . . 119.8 ?
C33 C37 N13 . . 120.4(11) ?
N13 C37 H37 . . 119.8 ?
C34 C35 H35 . . 121.0 ?
C34 C35 C36 . . 118.0(11) ?
C36 C35 H35 . . 121.0 ?
C35 C36 H36 . . 118.1 ?
N13 C36 C35 . . 123.7(13) ?
N13 C36 H36 . . 118.1 ?
N10 C68 C69 . . 115.8(8) ?
O3 C68 C69 . . 121.5(9) ?
O3 C68 N10 . . 122.6(9) ?
C73 C69 C68 . . 121.4(8) ?
C70 C69 C68 . . 120.3(9) ?
C70 C69 C73 . . 118.2(9) ?
C69 C73 H73 . . 118.2 ?
N11 C73 C69 . . 123.6(9) ?
N11 C73 H73 . . 118.2 ?
C69 C70 H70 . . 120.9 ?
C71 C70 C69 . . 118.2(11) ?
C71 C70 H70 . . 120.9 ?
C70 C71 H71 . . 119.8 ?
C70 C71 C72 . . 120.5(11) ?
C72 C71 H71 . . 119.8 ?
C71 C72 H72 . . 119.2 ?
N11 C72 C71 . . 121.6(11) ?
N11 C72 H72 . . 119.2 ?
N9 C56 C57 . . 114.5(8) ?
O1 C56 C57 . . 121.2(8) ?
O1 C56 N9 . . 124.2(9) ?
C58 C57 C56 . . 121.6(8) ?
C61 C57 C56 . . 120.1(8) ?
C61 C57 C58 . . 118.2(9) ?
C57 C58 H58 . . 120.2 ?
C59 C58 C57 . . 119.6(11) ?
C59 C58 H58 . . 120.2 ?
C57 C61 H61 . . 117.9 ?
N14 C61 C57 . . 124.1(11) ?
N14 C61 H61 . . 117.9 ?
C58 C59 H59 . . 120.8 ?
C60 C59 C58 . . 118.4(12) ?
C60 C59 H59 . . 120.8 ?
C59 C60 H60 . . 117.0 ?
C59 C60 N14 . . 126.0(11) ?
N14 C60 H60 . . 117.0 ?
C5S C1S H1S . . 120.0 ?
C5S C1S C3S . . 120.0 ?
C3S C1S H1S . . 120.0 ?
C1S C5S H5S . . 120.0 ?
C1S C5S C4S . . 120.0 ?
C4S C5S H5S . . 120.0 ?
C5S C4S Cl1S . . 122.5(7) ?
C2S C4S C5S . . 120.0 ?
C2S C4S Cl1S . . 117.4(7) ?
C4S C2S H2S . . 120.0 ?
C4S C2S C6S . . 120.0 ?
C6S C2S H2S . . 120.0 ?
C2S C6S H6S . . 120.0 ?
C3S C6S C2S . . 120.0 ?
C3S C6S H6S . . 120.0 ?
C1S C3S H3S . . 120.0 ?
C6S C3S C1S . . 120.0 ?
C6S C3S H3S . . 120.0 ?
C8S C7S Cl2S . . 119.6(9) ?
C10S C7S C8S . . 121.9(11) ?
C10S C7S Cl2S . . 118.5(10) ?
C7S C8S H8S . . 120.1 ?
C9S C8S C7S . . 119.8(11) ?
C9S C8S H8S . . 120.1 ?
C8S C9S H9S . . 119.7 ?
C8S C9S C12S . . 120.7(13) ?
C12S C9S H9S . . 119.7 ?
C7S C10S H10S . . 120.9 ?
C7S C10S C11S . . 118.3(11) ?
C11S C10S H10S . . 120.9 ?
C10S C11S H11S . . 119.9 ?
C10S C11S C12S . . 120.2(12) ?
C12S C11S H11S . . 119.9 ?
C9S C12S C11S . . 118.9(14) ?
C9S C12S H12S . . 120.5 ?
C11S C12S H12S . . 120.5 ?
C21 N5 Mn1 . . 125.6(6) ?
C24 N5 Mn1 . . 127.6(6) ?
C24 N5 C21 . . 106.6(8) ?
C22 N6 H6 . . 125.8 ?
C24 N6 C22 . . 108.3(8) ?
C24 N6 H6 . . 125.8 ?
C31 N7 H7A . . 117.9 ?
C32 N7 C31 . . 124.2(7) ?
C32 N7 H7A . . 117.9 ?
C43 N8 H8A . . 115.8 ?
C44 N8 C43 . . 128.4(7) ?
C44 N8 H8A . . 115.8 ?
C55 N9 H9 . . 117.3 ?
C56 N9 C55 . . 125.4(8) ?
C56 N9 H9 . . 117.3 ?
C67 N10 H10 . . 114.7 ?
C68 N10 C67 . . 130.6(7) ?
C68 N10 H10 . . 114.7 ?
C72 N11 C73 . . 117.8(9) ?
C49 N12 C48 . . 116.2(9) ?
C36 N13 C37 . . 117.4(12) ?
C61 N14 C60 . . 113.5(12) ?

loop_
_geom_bond_atom_site_label_1
_geom_bond_atom_site_label_2
_geom_bond_site_symmetry_2
_geom_bond_distance
_geom_bond_publ_flag
Mn1 N1 . 2.138(6) y
Mn1 N2 . 2.141(6) y
Mn1 N3 . 2.141(6) y
Mn1 N4 . 2.154(6) y
Mn1 N5 . 2.171(8) y
N1 C4 . 1.373(9) ?
N1 C1 . 1.374(10) ?
N2 C19 . 1.379(10) ?
N2 C16 . 1.374(10) ?
N3 C14 . 1.380(10) ?
N3 C11 . 1.389(10) ?
N4 C9 . 1.380(10) ?
N4 C6 . 1.367(10) ?
C4 C3 . 1.467(9) ?
C4 C5 . 1.402(10) ?
C1 C2 . 1.454(11) ?
C1 C20 . 1.406(11) ?
C19 C18 . 1.453(10) ?
C19 C20 . 1.385(11) ?
C16 C17 . 1.459(10) ?
C16 C15 . 1.398(11) ?
C14 C13 . 1.452(11) ?
C14 C15 . 1.406(11) ?
C11 C12 . 1.436(11) ?
C11 C10 . 1.421(11) ?
C9 C8 . 1.455(11) ?
C9 C10 . 1.395(11) ?
C6 C7 . 1.452(11) ?
C6 C5 . 1.416(11) ?
C3 H3 . 0.9500 ?
C3 C2 . 1.362(11) ?
C2 H2 . 0.9500 ?
C18 H18 . 0.9500 ?
C18 C17 . 1.349(11) ?
C17 H17 . 0.9500 ?
C13 H13 . 0.9500 ?
C13 C12 . 1.352(12) ?
C12 H12 . 0.9500 ?
C8 H8 . 0.9500 ?
C8 C7 . 1.362(12) ?
C7 H7 . 0.9500 ?
C5 C26 . 1.498(11) ?
C20 C62 . 1.499(10) ?
C15 C50 . 1.497(11) ?
C10 C38 . 1.505(10) ?
C38 C43 . 1.409(12) ?
C38 C39 . 1.386(12) ?
C43 C42 . 1.394(12) ?
C43 N8 . 1.427(11) ?
C42 H42 . 0.9500 ?
C42 C41 . 1.389(14) ?
C41 H41 . 0.9500 ?
C41 C40 . 1.373(14) ?
C40 H40 . 0.9500 ?
C40 C39 . 1.392(12) ?
C39 H39 . 0.9500 ?
C26 C31 . 1.406(11) ?
C26 C27 . 1.400(12) ?
C31 C30 . 1.393(11) ?
C31 N7 . 1.417(11) ?
C30 H30 . 0.9500 ?
C30 C29 . 1.373(13) ?
C29 H29 . 0.9500 ?
C29 C28 . 1.397(14) ?
C28 H28 . 0.9500 ?
C28 C27 . 1.388(12) ?
C27 H27 . 0.9500 ?
C62 C67 . 1.399(11) ?
C62 C63 . 1.391(11) ?
C67 C66 . 1.432(11) ?
C67 N10 . 1.405(11) ?
C66 H66 . 0.9500 ?
C66 C65 . 1.385(13) ?
C65 H65 . 0.9500 ?
C65 C64 . 1.392(14) ?
C64 H64 . 0.9500 ?
C64 C63 . 1.398(12) ?
C63 H63 . 0.9500 ?
C50 C55 . 1.409(12) ?
C50 C51 . 1.404(12) ?
C55 C54 . 1.384(11) ?
C55 N9 . 1.417(11) ?
C54 H54 . 0.9500 ?
C54 C53 . 1.399(14) ?
C53 H53 . 0.9500 ?
C53 C52 . 1.395(14) ?
C52 H52 . 0.9500 ?
C52 C51 . 1.382(12) ?
C51 H51 . 0.9500 ?
C21 H21 . 0.9500 ?
C21 C22 . 1.349(15) ?
C21 N5 . 1.374(11) ?
C22 C23 . 1.515(17) ?
C22 N6 . 1.380(13) ?
C23 H23A . 0.9800 ?
C23 H23B . 0.9800 ?
C23 H23C . 0.9800 ?
C24 C25 . 1.471(13) ?
C24 N5 . 1.347(11) ?
C24 N6 . 1.356(12) ?
C25 H25A . 0.9800 ?
C25 H25B . 0.9800 ?
C25 H25C . 0.9800 ?
C44 C45 . 1.504(13) ?
C44 N8 . 1.336(12) ?
C44 O4 . 1.214(12) ?
C45 C49 . 1.388(13) ?
C45 C46 . 1.371(14) ?
C49 H49 . 0.9500 ?
C49 N12 . 1.344(12) ?
C46 H46 . 0.9500 ?
C46 C47 . 1.371(16) ?
C47 H47 . 0.9500 ?
C47 C48 . 1.361(16) ?
C48 H48 . 0.9500 ?
C48 N12 . 1.347(14) ?
C32 C33 . 1.482(13) ?
C32 N7 . 1.349(11) ?
C32 O2 . 1.237(11) ?
C33 C34 . 1.406(13) ?
C33 C37 . 1.371(14) ?
C34 H34 . 0.9500 ?
C34 C35 . 1.352(15) ?
C37 H37 . 0.9500 ?
C37 N13 . 1.391(16) ?
C35 H35 . 0.9500 ?
C35 C36 . 1.376(19) ?
C36 H36 . 0.9500 ?
C36 N13 . 1.360(18) ?
C68 C69 . 1.491(13) ?
C68 N10 . 1.341(11) ?
C68 O3 . 1.226(12) ?
C69 C73 . 1.388(13) ?
C69 C70 . 1.386(14) ?
C73 H73 . 0.9500 ?
C73 N11 . 1.349(12) ?
C70 H70 . 0.9500 ?
C70 C71 . 1.373(18) ?
C71 H71 . 0.9500 ?
C71 C72 . 1.396(18) ?
C72 H72 . 0.9500 ?
C72 N11 . 1.329(14) ?
C56 C57 . 1.488(12) ?
C56 N9 . 1.350(11) ?
C56 O1 . 1.232(11) ?
C57 C58 . 1.408(13) ?
C57 C61 . 1.365(14) ?
C58 H58 . 0.9500 ?
C58 C59 . 1.362(15) ?
C61 H61 . 0.9500 ?
C61 N14 . 1.364(15) ?
C59 H59 . 0.9500 ?
C59 C60 . 1.33(2) ?
C60 H60 . 0.9500 ?
C60 N14 . 1.39(2) ?
C1S H1S . 0.9500 ?
C1S C5S . 1.3900 ?
C1S C3S . 1.3900 ?
C5S H5S . 0.9500 ?
C5S C4S . 1.3900 ?
C4S C2S . 1.3900 ?
C4S Cl1S . 1.692(8) ?
C2S H2S . 0.9500 ?
C2S C6S . 1.3900 ?
C6S H6S . 0.9500 ?
C6S C3S . 1.3900 ?
C3S H3S . 0.9500 ?
C7S C8S . 1.387(16) ?
C7S C10S . 1.360(15) ?
C7S Cl2S . 1.740(12) ?
C8S H8S . 0.9500 ?
C8S C9S . 1.322(19) ?
C9S H9S . 0.9500 ?
C9S C12S . 1.38(2) ?
C10S H10S . 0.9500 ?
C10S C11S . 1.366(19) ?
C11S H11S . 0.9500 ?
C11S C12S . 1.41(2) ?
C12S H12S . 0.9500 ?
N6 H6 . 0.8800 ?
N7 N11 . 3.098(12) ?
N8 H8A . 0.8800 ?
N9 H9 . 0.8800 ?
N10 H10 . 0.8800 ?

loop_
_geom_hbond_atom_site_label_D
_geom_hbond_atom_site_label_H
_geom_hbond_atom_site_label_A
_geom_hbond_site_symmetry_A
_geom_hbond_distance_DH
_geom_hbond_distance_HA
_geom_hbond_distance_DA
_geom_hbond_angle_DHA
N6 H6 O2 2_655 0.88 2.05 2.858(11) 153
N7 H7A N11 . 0.88 2.24 3.094(11) 164
N9 H9 N12 . 0.88 2.17 3.009(10) 159
C5S H5S N14 3_554 0.95 2.57 3.421(16) 150
C36 H36 O3 3_554 0.95 2.35 2.99(2) 124
C60 H60 O4 3_545 0.95 2.40 3.062(18) 126

loop_
_geom_torsion_atom_site_label_1
_geom_torsion_atom_site_label_2
_geom_torsion_atom_site_label_3
_geom_torsion_atom_site_label_4
_geom_torsion_site_symmetry_1
_geom_torsion_site_symmetry_2
_geom_torsion_site_symmetry_3
_geom_torsion_site_symmetry_4
_geom_torsion
_geom_torsion_publ_flag
Mn1 N1 C4 C3 . . . . 163.1(5) ?
Mn1 N1 C4 C5 . . . . -18.4(11) ?
Mn1 N1 C1 C2 . . . . -163.2(5) ?
Mn1 N1 C1 C20 . . . . 18.9(11) ?
Mn1 N2 C19 C18 . . . . 164.8(5) ?
Mn1 N2 C19 C20 . . . . -16.6(11) ?
Mn1 N2 C16 C17 . . . . -163.8(5) ?
Mn1 N2 C16 C15 . . . . 17.8(12) ?
Mn1 N3 C14 C13 . . . . 167.0(5) ?
Mn1 N3 C14 C15 . . . . -17.1(12) ?
Mn1 N3 C11 C12 . . . . -166.6(6) ?
Mn1 N3 C11 C10 . . . . 17.3(12) ?
Mn1 N4 C9 C8 . . . . 169.2(5) ?
Mn1 N4 C9 C10 . . . . -11.9(11) ?
Mn1 N4 C6 C7 . . . . -168.4(5) ?
Mn1 N4 C6 C5 . . . . 16.3(12) ?
N1 C4 C3 C2 . . . . 0.8(9) ?
N1 C4 C5 C6 . . . . 1.2(14) ?
N1 C4 C5 C26 . . . . -175.0(7) ?
N1 C1 C2 C3 . . . . -1.3(9) ?
N1 C1 C20 C19 . . . . -2.0(13) ?
N1 C1 C20 C62 . . . . 173.4(7) ?
N2 C19 C18 C17 . . . . -0.3(10) ?
N2 C19 C20 C1 . . . . 0.8(13) ?
N2 C19 C20 C62 . . . . -174.5(7) ?
N2 C16 C17 C18 . . . . -1.5(10) ?
N2 C16 C15 C14 . . . . -1.2(14) ?
N2 C16 C15 C50 . . . . 175.9(8) ?
N3 C14 C13 C12 . . . . 1.1(10) ?
N3 C14 C15 C16 . . . . 0.7(14) ?
N3 C14 C15 C50 . . . . -176.3(7) ?
N3 C11 C12 C13 . . . . -2.2(10) ?
N3 C11 C10 C9 . . . . -4.3(14) ?
N3 C11 C10 C38 . . . . 170.1(8) ?
N4 C9 C8 C7 . . . . 0.1(9) ?
N4 C9 C10 C11 . . . . 1.3(14) ?
N4 C9 C10 C38 . . . . -173.1(7) ?
N4 C6 C7 C8 . . . . -2.4(10) ?
N4 C6 C5 C4 . . . . -0.1(14) ?
N4 C6 C5 C26 . . . . 176.2(8) ?
C4 N1 C1 C2 . . . . 1.8(9) ?
C4 N1 C1 C20 . . . . -176.1(8) ?
C4 C3 C2 C1 . . . . 0.3(9) ?
C4 C5 C26 C31 . . . . 105.8(9) ?
C4 C5 C26 C27 . . . . -73.7(10) ?
C1 N1 C4 C3 . . . . -1.6(9) ?
C1 N1 C4 C5 . . . . 176.8(8) ?
C1 C20 C62 C67 . . . . -68.3(10) ?
C1 C20 C62 C63 . . . . 111.7(9) ?
C19 N2 C16 C17 . . . . 1.3(9) ?
C19 N2 C16 C15 . . . . -177.2(8) ?
C19 C18 C17 C16 . . . . 1.0(10) ?
C19 C20 C62 C67 . . . . 107.5(9) ?
C19 C20 C62 C63 . . . . -72.5(10) ?
C16 N2 C19 C18 . . . . -0.6(9) ?
C16 N2 C19 C20 . . . . 178.1(8) ?
C16 C15 C50 C55 . . . . -65.6(10) ?
C16 C15 C50 C51 . . . . 114.0(9) ?
C14 N3 C11 C12 . . . . 2.9(9) ?
C14 N3 C11 C10 . . . . -173.1(8) ?
C14 C13 C12 C11 . . . . 0.7(10) ?
C14 C15 C50 C55 . . . . 111.7(9) ?
C14 C15 C50 C51 . . . . -68.7(10) ?
C11 N3 C14 C13 . . . . -2.5(9) ?
C11 N3 C14 C15 . . . . 173.4(8) ?
C11 C10 C38 C43 . . . . -68.7(10) ?
C11 C10 C38 C39 . . . . 113.0(9) ?
C9 N4 C6 C7 . . . . 2.4(9) ?
C9 N4 C6 C5 . . . . -172.8(8) ?
C9 C8 C7 C6 . . . . 1.3(10) ?
C9 C10 C38 C43 . . . . 106.3(9) ?
C9 C10 C38 C39 . . . . -72.0(10) ?
C6 N4 C9 C8 . . . . -1.6(9) ?
C6 N4 C9 C10 . . . . 177.4(8) ?
C6 C5 C26 C31 . . . . -70.7(10) ?
C6 C5 C26 C27 . . . . 109.7(9) ?
C3 C4 C5 C6 . . . . 179.4(8) ?
C3 C4 C5 C26 . . . . 3.2(12) ?
C2 C1 C20 C19 . . . . -179.6(8) ?
C2 C1 C20 C62 . . . . -4.2(12) ?
C18 C19 C20 C1 . . . . 179.2(8) ?
C18 C19 C20 C62 . . . . 3.9(12) ?
C17 C16 C15 C14 . . . . -179.3(8) ?
C17 C16 C15 C50 . . . . -2.3(13) ?
C13 C14 C15 C16 . . . . 175.9(8) ?
C13 C14 C15 C50 . . . . -1.1(12) ?
C12 C11 C10 C9 . . . . -179.7(8) ?
C12 C11 C10 C38 . . . . -5.3(12) ?
C8 C9 C10 C11 . . . . -179.9(8) ?
C8 C9 C10 C38 . . . . 5.7(12) ?
C7 C6 C5 C4 . . . . -174.7(8) ?
C7 C6 C5 C26 . . . . 1.6(12) ?
C5 C4 C3 C2 . . . . -177.7(8) ?
C5 C6 C7 C8 . . . . 172.9(8) ?
C5 C26 C31 C30 . . . . 178.0(8) ?
C5 C26 C31 N7 . . . . -1.1(11) ?
C5 C26 C27 C28 . . . . -177.3(8) ?
C20 C1 C2 C3 . . . . 176.6(8) ?
C20 C19 C18 C17 . . . . -179.0(8) ?
C20 C62 C67 C66 . . . . 177.8(8) ?
C20 C62 C67 N10 . . . . -0.9(11) ?
C20 C62 C63 C64 . . . . -176.5(8) ?
C15 C16 C17 C18 . . . . 177.0(8) ?
C15 C14 C13 C12 . . . . -174.7(8) ?
C15 C50 C55 C54 . . . . 178.3(8) ?
C15 C50 C55 N9 . . . . -2.7(12) ?
C15 C50 C51 C52 . . . . -177.0(8) ?
C10 C11 C12 C13 . . . . 173.8(8) ?
C10 C9 C8 C7 . . . . -178.8(8) ?
C10 C38 C43 C42 . . . . -178.1(8) ?
C10 C38 C43 N8 . . . . 1.3(11) ?
C10 C38 C39 C40 . . . . 176.8(8) ?
C38 C43 C42 C41 . . . . 0.4(13) ?
C38 C43 N8 C44 . . . . 159.6(9) ?
C43 C38 C39 C40 . . . . -1.6(13) ?
C43 C42 C41 C40 . . . . 0.0(14) ?
C42 C43 N8 C44 . . . . -21.0(14) ?
C42 C41 C40 C39 . . . . -1.2(14) ?
C41 C40 C39 C38 . . . . 2.0(13) ?
C39 C38 C43 C42 . . . . 0.3(12) ?
C39 C38 C43 N8 . . . . 179.7(7) ?
C26 C31 C30 C29 . . . . 0.5(13) ?
C26 C31 N7 C32 . . . . 118.2(9) ?
C31 C26 C27 C28 . . . . 3.1(12) ?
C31 C30 C29 C28 . . . . 0.8(14) ?
C30 C31 N7 C32 . . . . -61.0(12) ?
C30 C29 C28 C27 . . . . -0.1(14) ?
C29 C28 C27 C26 . . . . -1.9(13) ?
C27 C26 C31 C30 . . . . -2.5(12) ?
C27 C26 C31 N7 . . . . 178.4(7) ?
C62 C67 C66 C65 . . . . 0.3(13) ?
C62 C67 N10 C68 . . . . 158.0(9) ?
C67 C62 C63 C64 . . . . 3.5(12) ?
C67 C66 C65 C64 . . . . 0.4(14) ?
C66 C67 N10 C68 . . . . -20.7(14) ?
C66 C65 C64 C63 . . . . 0.8(13) ?
C65 C64 C63 C62 . . . . -2.8(13) ?
C63 C62 C67 C66 . . . . -2.2(12) ?
C63 C62 C67 N10 . . . . 179.2(7) ?
C50 C55 C54 C53 . . . . -0.5(13) ?
C50 C55 N9 C56 . . . . 128.5(9) ?
C55 C50 C51 C52 . . . . 2.6(13) ?
C55 C54 C53 C52 . . . . 1.1(14) ?
C54 C55 N9 C56 . . . . -52.5(13) ?
C54 C53 C52 C51 . . . . 0.1(14) ?
C53 C52 C51 C50 . . . . -2.0(13) ?
C51 C50 C55 C54 . . . . -1.3(12) ?
C51 C50 C55 N9 . . . . 177.7(7) ?
C21 C22 N6 C24 . . . . 2.2(12) ?
C22 C21 N5 Mn1 . . . . -174.5(7) ?
C22 C21 N5 C24 . . . . 0.2(12) ?
C23 C22 N6 C24 . . . . -169.7(13) ?
C25 C24 N5 Mn1 . . . . -5.7(12) ?
C25 C24 N5 C21 . . . . 179.7(9) ?
C25 C24 N6 C22 . . . . 179.3(9) ?
C44 C45 C49 N12 . . . . 177.9(9) ?
C44 C45 C46 C47 . . . . -179.8(11) ?
C45 C44 N8 C43 . . . . -168.8(8) ?
C45 C49 N12 C48 . . . . 1.5(15) ?
C45 C46 C47 C48 . . . . 2(2) ?
C49 C45 C46 C47 . . . . -3.7(17) ?
C46 C45 C49 N12 . . . . 1.7(15) ?
C46 C47 C48 N12 . . . . 1(2) ?
C47 C48 N12 C49 . . . . -2.9(18) ?
C32 C33 C34 C35 . . . . 177.9(12) ?
C32 C33 C37 N13 . . . . 178.1(13) ?
C33 C32 N7 C31 . . . . -163.5(8) ?
C33 C34 C35 C36 . . . . 0(2) ?
C33 C37 N13 C36 . . . . 8(3) ?
C34 C33 C37 N13 . . . . -7(2) ?
C34 C35 C36 N13 . . . . 0(3) ?
C37 C33 C34 C35 . . . . 3(2) ?
C35 C36 N13 C37 . . . . -4(3) ?
C68 C69 C73 N11 . . . . 174.6(9) ?
C68 C69 C70 C71 . . . . -177.9(12) ?
C69 C68 N10 C67 . . . . -165.4(9) ?
C69 C73 N11 C72 . . . . 3.2(15) ?
C69 C70 C71 C72 . . . . 3(2) ?
C73 C69 C70 C71 . . . . -2.0(18) ?
C70 C69 C73 N11 . . . . -1.2(15) ?
C70 C71 C72 N11 . . . . -1(2) ?
C71 C72 N11 C73 . . . . -2.0(17) ?
C56 C57 C58 C59 . . . . 175.9(11) ?
C56 C57 C61 N14 . . . . 179.8(12) ?
C57 C56 N9 C55 . . . . -164.5(8) ?
C57 C58 C59 C60 . . . . 2(2) ?
C57 C61 N14 C60 . . . . 6(2) ?
C58 C57 C61 N14 . . . . -3.9(18) ?
C58 C59 C60 N14 . . . . 1(3) ?
C61 C57 C58 C59 . . . . -0.4(17) ?
C59 C60 N14 C61 . . . . -5(3) ?
C1S C5S C4S C2S . . . . 0.0 ?
C1S C5S C4S Cl1S . . . . 177.2(8) ?
C5S C1S C3S C6S . . . . 0.0 ?
C5S C4S C2S C6S . . . . 0.0 ?
C4S C2S C6S C3S . . . . 0.0 ?
C2S C6S C3S C1S . . . . 0.0 ?
C3S C1S C5S C4S . . . . 0.0 ?
C7S C8S C9S C12S . . . . -5(2) ?
C7S C10S C11S C12S . . . . 2(2) ?
C8S C7S C10S C11S . . . . -3.5(18) ?
C8S C9S C12S C11S . . . . 3(3) ?
C10S C7S C8S C9S . . . . 4.8(17) ?
C10S C11S C12S C9S . . . . -2(3) ?
Cl1S C4S C2S C6S . . . . -177.3(7) ?
Cl2S C7S C8S C9S . . . . -175.1(10) ?
Cl2S C7S C10S C11S . . . . 176.5(10) ?
N5 C21 C22 C23 . . . . 169.6(14) ?
N5 C21 C22 N6 . . . . -1.5(13) ?
N5 C24 N6 C22 . . . . -2.1(10) ?
N6 C24 N5 Mn1 . . . . 175.8(5) ?
N6 C24 N5 C21 . . . . 1.2(10) ?
N7 C31 C30 C29 . . . . 179.6(8) ?
N7 C32 C33 C34 . . . . 37.1(14) ?
N7 C32 C33 C37 . . . . -148.0(11) ?
N8 C43 C42 C41 . . . . -179.0(8) ?
N8 C44 C45 C49 . . . . 34.5(13) ?
N8 C44 C45 C46 . . . . -149.5(10) ?
N9 C55 C54 C53 . . . . -179.5(8) ?
N9 C56 C57 C58 . . . . 36.3(13) ?
N9 C56 C57 C61 . . . . -147.5(10) ?
N10 C67 C66 C65 . . . . 178.9(8) ?
N10 C68 C69 C73 . . . . 39.6(13) ?
N10 C68 C69 C70 . . . . -144.7(11) ?
O1 C56 C57 C58 . . . . -140.0(10) ?
O1 C56 C57 C61 . . . . 36.2(14) ?
O1 C56 N9 C55 . . . . 11.7(15) ?
O2 C32 C33 C34 . . . . -139.0(11) ?
O2 C32 C33 C37 . . . . 35.9(16) ?
O2 C32 N7 C31 . . . . 12.6(15) ?
O3 C68 C69 C73 . . . . -138.5(12) ?
O3 C68 C69 C70 . . . . 37.2(17) ?
O3 C68 N10 C67 . . . . 12.7(18) ?
O4 C44 C45 C49 . . . . -145.3(11) ?
O4 C44 C45 C46 . . . . 30.7(16) ?
O4 C44 N8 C43 . . . . 11.0(17) ?

loop_
_twin_individual_id
_twin_individual_mass_fraction_refined
1 0.59(4)
2 0.41(4)
